data_1545439
loop_
_publ_author_name
'Senadi, Gopal Chandru'
'Lu, Ting-Yi'
'Dhandabani, Ganesh Kumar'
'Wang, Jeh-Jeng'

_publ_section_title
;
 Palladium-Catalyzed Double-Isocyanide Insertion via Oxidative N-O
 Cleavage of Acetyl Oximes: Syntheses of 2H-Pyrrol-2-imines.
;
_journal_issue 5
_journal_name_full 'Organic letters'
_journal_page_first 1172
_journal_page_last 1175
_journal_paper_doi 10.1021/acs.orglett.7b00208
_journal_volume 19
_journal_year 2017
_chemical_formula_moiety 'C20 H27 N3 O2'
_chemical_formula_sum 'C20 H27 N3 O2'
_chemical_formula_weight 341.44
_space_group_crystal_system monoclinic
_space_group_IT_number 14
_space_group_name_Hall '-P 2yn'
_space_group_name_H-M_alt 'P 1 21/n 1'
_symmetry_cell_setting monoclinic
_symmetry_space_group_name_Hall '-P 2yn'
_symmetry_space_group_name_H-M 'P 1 21/n 1'
_atom_sites_solution_hydrogens mixed
_audit_creation_method SHELXL-2014/7
_cell_angle_alpha 90
_cell_angle_beta 95.724(2)
_cell_angle_gamma 90
_cell_formula_units_Z 4
_cell_length_a 10.5287(7)
_cell_length_b 13.0679(8)
_cell_length_c 14.2874(8)
_cell_measurement_reflns_used 5787
_cell_measurement_temperature 297(2)
_cell_measurement_theta_max 26.248
_cell_measurement_theta_min 2.970
_cell_volume 1956.0(2)
_computing_cell_refinement 'SAINT V7.34A (Bruker AXS, 2006)'
_computing_data_collection 'APEX2 (Bruker AXS, 2010)'
_computing_data_reduction 'SAINT V7.34A (Bruker AXS, 2006)'
_computing_molecular_graphics 'Bruker SHELXTL'
_computing_publication_material 'Bruker SHELXTL'
_computing_structure_refinement 'SHELXL-2014/7 (Sheldrick, 2014)'
_computing_structure_solution 'SHELXS-97 (Sheldrick 2008)'
_diffrn_ambient_temperature 297(2)
_diffrn_measured_fraction_theta_full 0.998
_diffrn_measured_fraction_theta_max 0.997
_diffrn_measurement_device_type 'Bruker APEX-II CCD'
_diffrn_measurement_method '\f and \w scans'
_diffrn_radiation_probe x-ray
_diffrn_radiation_type MoK\a
_diffrn_radiation_wavelength 0.71073
_diffrn_reflns_av_R_equivalents 0.0460
_diffrn_reflns_av_unetI/netI 0.0305
_diffrn_reflns_Laue_measured_fraction_full 0.998
_diffrn_reflns_Laue_measured_fraction_max 0.997
_diffrn_reflns_limit_h_max 13
_diffrn_reflns_limit_h_min -13
_diffrn_reflns_limit_k_max 16
_diffrn_reflns_limit_k_min -16
_diffrn_reflns_limit_l_max 17
_diffrn_reflns_limit_l_min -17
_diffrn_reflns_number 23530
_diffrn_reflns_point_group_measured_fraction_full 0.998
_diffrn_reflns_point_group_measured_fraction_max 0.997
_diffrn_reflns_theta_full 25.242
_diffrn_reflns_theta_max 26.400
_diffrn_reflns_theta_min 3.118
_exptl_absorpt_coefficient_mu 0.076
_exptl_absorpt_correction_T_max 0.9281
_exptl_absorpt_correction_T_min 0.8211
_exptl_absorpt_correction_type multi-scan
_exptl_absorpt_process_details 'SADABS V2012/1 (Bruker AXS Inc.)'
_exptl_crystal_colour black
_exptl_crystal_density_diffrn 1.159
_exptl_crystal_description parallelepiped
_exptl_crystal_F_000 736
_exptl_crystal_size_max 0.400
_exptl_crystal_size_mid 0.240
_exptl_crystal_size_min 0.080
_refine_diff_density_max 0.265
_refine_diff_density_min -0.284
_refine_diff_density_rms 0.043
_refine_ls_extinction_method none
_refine_ls_goodness_of_fit_ref 1.052
_refine_ls_hydrogen_treatment mixed
_refine_ls_matrix_type full
_refine_ls_number_parameters 230
_refine_ls_number_reflns 3997
_refine_ls_number_restraints 1
_refine_ls_restrained_S_all 1.054
_refine_ls_R_factor_all 0.1021
_refine_ls_R_factor_gt 0.0614
_refine_ls_shift/su_max 0.005
_refine_ls_shift/su_mean 0.000
_refine_ls_structure_factor_coef Fsqd
_refine_ls_weighting_details 'w=1/[\s^2^(Fo^2^)+(0.0757P)^2^+1.0326P] where P=(Fo^2^+2Fc^2^)/3'
_refine_ls_weighting_scheme calc
_refine_ls_wR_factor_gt 0.1499
_refine_ls_wR_factor_ref 0.1775
_reflns_Friedel_coverage 0.000
_reflns_number_gt 2628
_reflns_number_total 3997
_reflns_threshold_expression 'I > 2\s(I)'
_cod_data_source_file ol7b00208_si_002.cif
_cod_data_source_block rp2167
_cod_depositor_comments
;
The following automatic conversions were performed:

'_symmetry_cell_setting' value 'Monoclinic' changed to 'monoclinic'
according to
/home/data/users/saulius/crontab/automatic-downloads/current/ACS/lib/dictionaries/cif_core.dic
dictionary named 'cif_core.dic' version 2.4.2 from 2011-04-26.

Automatic conversion script
Id: cif_fix_values 4973 2017-02-22 13:04:09Z antanas 
;
_cod_original_sg_symbol_H-M P2(1)/n
_cod_database_code 1545439
_shelx_shelxl_version_number 2014/7
_shelx_space_group_comment
; 
The symmetry employed for this shelxl refinement is uniquely defined 
by the following loop, which should always be used as a source of 
symmetry information in preference to the above space-group names. 
They are only intended as comments. 
;
_shelx_estimated_absorpt_t_min 0.970
_shelx_estimated_absorpt_t_max 0.994

loop_
_space_group_symop_operation_xyz
'x, y, z'
'-x+1/2, y+1/2, -z+1/2'
'-x, -y, -z'
'x-1/2, -y-1/2, z-1/2'

loop_
_atom_site_label
_atom_site_type_symbol
_atom_site_fract_x
_atom_site_fract_y
_atom_site_fract_z
_atom_site_U_iso_or_equiv
_atom_site_adp_type
_atom_site_occupancy
_atom_site_site_symmetry_order
_atom_site_calc_flag
_atom_site_refinement_flags_posn
_atom_site_refinement_flags_adp
O1 O -0.10018(16) 0.11485(14) -0.21676(11) 0.0543(5) Uani 1 1 d . .
O2 O 0.0837(2) 0.0652(2) -0.26577(13) 0.0855(7) Uani 1 1 d . .
N1 N 0.17162(19) 0.16561(15) 0.24822(14) 0.0488(5) Uani 1 1 d . .
N2 N 0.24271(17) 0.19164(14) 0.41563(13) 0.0407(5) Uani 1 1 d . .
N3 N 0.47426(18) 0.11220(15) 0.37240(14) 0.0427(5) Uani 1 1 d . .
H3A H 0.462(3) 0.143(3) 0.427(3) 0.102(12) Uiso 1 1 d . .
C1 C 0.2548(2) 0.16458(17) 0.33012(15) 0.0389(5) Uani 1 1 d . .
C2 C 0.3805(2) 0.12214(16) 0.30576(16) 0.0406(5) Uani 1 1 d . .
C3 C 0.3644(2) 0.10118(17) 0.21129(15) 0.0396(5) Uani 1 1 d . U
H3B H 0.4250 0.0742 0.1750 0.048 Uiso 1 1 calc R U
C4 C 0.2392(2) 0.12833(17) 0.18044(15) 0.0419(5) Uani 1 1 d . U
C5 C 0.1828(2) 0.11909(16) 0.08244(15) 0.0372(5) Uani 1 1 d . .
C6 C 0.2558(2) 0.0863(2) 0.01241(17) 0.0483(6) Uani 1 1 d . .
H6A H 0.3413 0.0699 0.0277 0.058 Uiso 1 1 calc R U
C7 C 0.2032(2) 0.0778(2) -0.07939(17) 0.0513(6) Uani 1 1 d . .
H7A H 0.2534 0.0559 -0.1255 0.062 Uiso 1 1 calc R U
C8 C 0.0759(2) 0.10163(17) -0.10363(15) 0.0389(5) Uani 1 1 d . .
C9 C 0.0027(2) 0.13446(18) -0.03373(15) 0.0435(6) Uani 1 1 d . .
H9A H -0.0829 0.1506 -0.0489 0.052 Uiso 1 1 calc R U
C10 C 0.0559(2) 0.14318(18) 0.05748(16) 0.0444(6) Uani 1 1 d . .
H10A H 0.0058 0.1657 0.1034 0.053 Uiso 1 1 calc R U
C11 C 0.0230(2) 0.09152(19) -0.20356(17) 0.0461(6) Uani 1 1 d . .
C12 C -0.1597(3) 0.1081(2) -0.31178(17) 0.0600(7) Uani 1 1 d . .
H12A H -0.2481 0.1265 -0.3131 0.090 Uiso 1 1 calc R U
H12B H -0.1178 0.1540 -0.3512 0.090 Uiso 1 1 calc R U
H12C H -0.1528 0.0393 -0.3343 0.090 Uiso 1 1 calc R U
C13 C 0.1241(2) 0.23500(19) 0.44635(18) 0.0496(6) Uani 1 1 d . .
C14 C 0.0844(3) 0.3293(3) 0.3879(3) 0.0876(11) Uani 1 1 d . .
H14A H 0.0074 0.3570 0.4083 0.131 Uiso 1 1 calc R U
H14B H 0.1509 0.3797 0.3959 0.131 Uiso 1 1 calc R U
H14C H 0.0700 0.3105 0.3228 0.131 Uiso 1 1 calc R U
C15 C 0.0202(3) 0.1551(3) 0.4399(3) 0.0951(12) Uani 1 1 d . .
H15A H -0.0563 0.1841 0.4601 0.143 Uiso 1 1 calc R U
H15B H 0.0040 0.1321 0.3760 0.143 Uiso 1 1 calc R U
H15C H 0.0468 0.0982 0.4796 0.143 Uiso 1 1 calc R U
C16 C 0.1557(3) 0.2664(3) 0.5481(2) 0.0811(10) Uani 1 1 d . .
H16A H 0.0813 0.2952 0.5717 0.122 Uiso 1 1 calc R U
H16B H 0.1830 0.2074 0.5849 0.122 Uiso 1 1 calc R U
H16C H 0.2229 0.3163 0.5523 0.122 Uiso 1 1 calc R U
C17 C 0.6022(2) 0.06958(19) 0.36221(17) 0.0468(6) Uani 1 1 d . .
C18 C 0.6763(2) 0.0771(3) 0.4587(2) 0.0651(8) Uani 1 1 d . .
H18A H 0.7607 0.0502 0.4559 0.098 Uiso 1 1 calc R U
H18B H 0.6818 0.1474 0.4780 0.098 Uiso 1 1 calc R U
H18C H 0.6334 0.0383 0.5031 0.098 Uiso 1 1 calc R U
C19 C 0.6698(3) 0.1323(3) 0.2918(2) 0.0733(9) Uani 1 1 d . .
H19A H 0.7526 0.1037 0.2861 0.110 Uiso 1 1 calc R U
H19B H 0.6202 0.1311 0.2316 0.110 Uiso 1 1 calc R U
H19C H 0.6789 0.2017 0.3135 0.110 Uiso 1 1 calc R U
C20 C 0.5891(3) -0.0424(2) 0.3323(2) 0.0764(9) Uani 1 1 d . .
H20A H 0.6721 -0.0703 0.3257 0.115 Uiso 1 1 calc R U
H20B H 0.5498 -0.0804 0.3793 0.115 Uiso 1 1 calc R U
H20C H 0.5372 -0.0470 0.2733 0.115 Uiso 1 1 calc R U

loop_
_atom_site_aniso_label
_atom_site_aniso_U_11
_atom_site_aniso_U_22
_atom_site_aniso_U_33
_atom_site_aniso_U_23
_atom_site_aniso_U_13
_atom_site_aniso_U_12
O1 0.0540(11) 0.0668(12) 0.0388(9) -0.0070(8) -0.0115(8) 0.0099(8)
O2 0.0682(14) 0.146(2) 0.0418(11) -0.0191(12) 0.0023(10) 0.0194(13)
N1 0.0519(12) 0.0512(12) 0.0416(11) 0.0001(9) -0.0037(9) -0.0009(9)
N2 0.0363(10) 0.0418(11) 0.0437(11) 0.0014(9) 0.0029(8) 0.0022(8)
N3 0.0397(11) 0.0509(12) 0.0365(11) -0.0047(9) -0.0008(9) 0.0034(9)
C1 0.0381(12) 0.0367(12) 0.0402(13) 0.0052(10) -0.0050(10) -0.0034(9)
C2 0.0478(13) 0.0356(12) 0.0383(12) 0.0002(9) 0.0044(10) -0.0044(10)
C3 0.0434(11) 0.0428(13) 0.0316(11) -0.0019(9) -0.0015(9) 0.0011(10)
C4 0.0498(12) 0.0371(12) 0.0370(12) 0.0013(10) -0.0046(10) -0.0055(10)
C5 0.0407(12) 0.0355(11) 0.0341(11) 0.0013(9) -0.0026(9) 0.0006(9)
C6 0.0333(12) 0.0655(16) 0.0449(14) 0.0001(12) -0.0027(10) 0.0088(11)
C7 0.0424(13) 0.0716(18) 0.0402(13) -0.0057(12) 0.0051(11) 0.0107(12)
C8 0.0414(12) 0.0388(12) 0.0357(12) 0.0012(9) -0.0006(9) 0.0016(10)
C9 0.0373(12) 0.0530(14) 0.0390(13) -0.0021(10) -0.0026(10) 0.0091(10)
C10 0.0423(13) 0.0538(15) 0.0369(12) -0.0040(10) 0.0029(10) 0.0103(11)
C11 0.0499(14) 0.0488(14) 0.0390(13) -0.0027(11) 0.0010(11) 0.0025(11)
C12 0.0710(18) 0.0627(17) 0.0414(14) -0.0049(12) -0.0188(12) 0.0045(14)
C13 0.0396(13) 0.0507(14) 0.0592(16) 0.0019(12) 0.0090(11) 0.0054(11)
C14 0.090(2) 0.071(2) 0.104(3) 0.0175(19) 0.019(2) 0.0388(18)
C15 0.0557(19) 0.091(2) 0.145(3) -0.014(2) 0.037(2) -0.0204(17)
C16 0.078(2) 0.097(3) 0.072(2) -0.0114(18) 0.0215(16) 0.0183(18)
C17 0.0384(13) 0.0509(14) 0.0517(14) -0.0002(11) 0.0070(11) 0.0064(10)
C18 0.0406(14) 0.086(2) 0.0674(18) 0.0087(15) -0.0026(13) 0.0053(13)
C19 0.0597(18) 0.088(2) 0.075(2) 0.0152(17) 0.0213(15) 0.0056(16)
C20 0.0687(19) 0.0605(19) 0.100(2) -0.0125(17) 0.0071(18) 0.0148(15)

loop_
_atom_type_symbol
_atom_type_description
_atom_type_scat_dispersion_real
_atom_type_scat_dispersion_imag
_atom_type_scat_source
C C 0.0033 0.0016 'International Tables Vol C Tables 4.2.6.8 and 6.1.1.4'
H H 0.0000 0.0000 'International Tables Vol C Tables 4.2.6.8 and 6.1.1.4'
N N 0.0061 0.0033 'International Tables Vol C Tables 4.2.6.8 and 6.1.1.4'
O O 0.0106 0.0060 'International Tables Vol C Tables 4.2.6.8 and 6.1.1.4'

loop_
_geom_angle_atom_site_label_1
_geom_angle_atom_site_label_2
_geom_angle_atom_site_label_3
_geom_angle
C11 O1 C12 116.5(2)
C4 N1 C1 105.52(19)
C1 N2 C13 123.57(19)
C2 N3 C17 126.5(2)
C2 N3 H3A 115(2)
C17 N3 H3A 117(2)
N2 C1 N1 132.9(2)
N2 C1 C2 119.44(19)
N1 C1 C2 107.67(19)
N3 C2 C3 135.0(2)
N3 C2 C1 119.0(2)
C3 C2 C1 105.99(19)
C2 C3 C4 106.3(2)
C2 C3 H3B 126.9
C4 C3 H3B 126.9
N1 C4 C3 114.52(19)
N1 C4 C5 121.5(2)
C3 C4 C5 124.0(2)
C10 C5 C6 118.3(2)
C10 C5 C4 120.9(2)
C6 C5 C4 120.8(2)
C7 C6 C5 120.8(2)
C7 C6 H6A 119.6
C5 C6 H6A 119.6
C6 C7 C8 120.5(2)
C6 C7 H7A 119.8
C8 C7 H7A 119.8
C9 C8 C7 118.8(2)
C9 C8 C11 122.5(2)
C7 C8 C11 118.7(2)
C8 C9 C10 120.4(2)
C8 C9 H9A 119.8
C10 C9 H9A 119.8
C5 C10 C9 121.2(2)
C5 C10 H10A 119.4
C9 C10 H10A 119.4
O2 C11 O1 123.2(2)
O2 C11 C8 124.2(2)
O1 C11 C8 112.5(2)
O1 C12 H12A 109.5
O1 C12 H12B 109.5
H12A C12 H12B 109.5
O1 C12 H12C 109.5
H12A C12 H12C 109.5
H12B C12 H12C 109.5
N2 C13 C15 110.2(2)
N2 C13 C14 109.9(2)
C15 C13 C14 111.7(3)
N2 C13 C16 106.1(2)
C15 C13 C16 109.5(3)
C14 C13 C16 109.2(3)
C13 C14 H14A 109.5
C13 C14 H14B 109.5
H14A C14 H14B 109.5
C13 C14 H14C 109.5
H14A C14 H14C 109.5
H14B C14 H14C 109.5
C13 C15 H15A 109.5
C13 C15 H15B 109.5
H15A C15 H15B 109.5
C13 C15 H15C 109.5
H15A C15 H15C 109.5
H15B C15 H15C 109.5
C13 C16 H16A 109.5
C13 C16 H16B 109.5
H16A C16 H16B 109.5
C13 C16 H16C 109.5
H16A C16 H16C 109.5
H16B C16 H16C 109.5
N3 C17 C18 106.13(19)
N3 C17 C20 109.3(2)
C18 C17 C20 109.8(2)
N3 C17 C19 110.6(2)
C18 C17 C19 109.4(2)
C20 C17 C19 111.5(2)
C17 C18 H18A 109.5
C17 C18 H18B 109.5
H18A C18 H18B 109.5
C17 C18 H18C 109.5
H18A C18 H18C 109.5
H18B C18 H18C 109.5
C17 C19 H19A 109.5
C17 C19 H19B 109.5
H19A C19 H19B 109.5
C17 C19 H19C 109.5
H19A C19 H19C 109.5
H19B C19 H19C 109.5
C17 C20 H20A 109.5
C17 C20 H20B 109.5
H20A C20 H20B 109.5
C17 C20 H20C 109.5
H20A C20 H20C 109.5
H20B C20 H20C 109.5

loop_
_geom_bond_atom_site_label_1
_geom_bond_atom_site_label_2
_geom_bond_distance
O1 C11 1.327(3)
O1 C12 1.440(3)
O2 C11 1.196(3)
N1 C4 1.349(3)
N1 C1 1.390(3)
N2 C1 1.290(3)
N2 C13 1.477(3)
N3 C2 1.307(3)
N3 C17 1.478(3)
N3 H3A 0.90(4)
C1 C2 1.507(3)
C2 C3 1.371(3)
C3 C4 1.394(3)
C3 H3B 0.9300
C4 C5 1.470(3)
C5 C10 1.385(3)
C5 C6 1.388(3)
C6 C7 1.376(3)
C6 H6A 0.9300
C7 C8 1.386(3)
C7 H7A 0.9300
C8 C9 1.389(3)
C8 C11 1.486(3)
C9 C10 1.371(3)
C9 H9A 0.9300
C10 H10A 0.9300
C12 H12A 0.9600
C12 H12B 0.9600
C12 H12C 0.9600
C13 C15 1.508(4)
C13 C14 1.523(4)
C13 C16 1.515(4)
C14 H14A 0.9600
C14 H14B 0.9600
C14 H14C 0.9600
C15 H15A 0.9600
C15 H15B 0.9600
C15 H15C 0.9600
C16 H16A 0.9600
C16 H16B 0.9600
C16 H16C 0.9600
C17 C18 1.518(4)
C17 C20 1.527(4)
C17 C19 1.528(4)
C18 H18A 0.9600
C18 H18B 0.9600
C18 H18C 0.9600
C19 H19A 0.9600
C19 H19B 0.9600
C19 H19C 0.9600
C20 H20A 0.9600
C20 H20B 0.9600
C20 H20C 0.9600
